data_4332896
loop_
_publ_author_name
'Nayak, Malabika'
'Koner, Rajesh'
'Lin, Hsin-Huang'
'Fl\"orke, Ulrich'
'Wei, Ho-Hsiang'
'Mohanta, Sasankasekhar'

_publ_section_title
;
 Syntheses, Structures, and Magnetic Properties of Mononuclear CuIIand
 Tetranuclear CuII3MII(M = Cu, Co, or Mn) Compounds Derived
 fromN,N&#x2018;-Ethylenebis(3-ethoxysalicylaldimine):&#x00A0;
 Cocrystallization Due to Potential Encapsulation of Water
;
_journal_issue 26
_journal_name_full 'Inorganic Chemistry'
_journal_page_first 10764
_journal_page_last 10773
_journal_paper_doi 10.1021/ic061049u
_journal_volume 45
_journal_year 2006
_chemical_formula_sum 'C60 H72 Cl2 Cu3 Mn N6 O23'
_chemical_formula_weight 1561.70
_space_group_IT_number 15
_symmetry_cell_setting monoclinic
_symmetry_space_group_name_Hall '-C 2yc'
_symmetry_space_group_name_H-M 'C 1 2/c 1'
_atom_sites_solution_hydrogens difmap
_atom_sites_solution_primary direct
_atom_sites_solution_secondary difmap
_audit_creation_method SHELXL-97
_cell_angle_alpha 90.00
_cell_angle_beta 95.55(5)
_cell_angle_gamma 90.00
_cell_formula_units_Z 4
_cell_length_a 15.551(10)
_cell_length_b 22.630(9)
_cell_length_c 18.964(4)
_cell_measurement_temperature 293(2)
_cell_volume 6643(5)
_computing_structure_refinement 'SHELXL-97 (Sheldrick, 1997)'
_computing_structure_solution 'SHELXS-97 (Sheldrick, 1990)'
_diffrn_ambient_temperature 293(2)
_diffrn_measured_fraction_theta_full 0.998
_diffrn_measured_fraction_theta_max 0.998
_diffrn_radiation_monochromator graphite
_diffrn_radiation_source 'fine-focus sealed tube'
_diffrn_radiation_type MoK\a
_diffrn_radiation_wavelength 0.71073
_diffrn_reflns_av_R_equivalents 0.0166
_diffrn_reflns_av_sigmaI/netI 0.0687
_diffrn_reflns_limit_h_max 18
_diffrn_reflns_limit_h_min -1
_diffrn_reflns_limit_k_max 26
_diffrn_reflns_limit_k_min -1
_diffrn_reflns_limit_l_max 22
_diffrn_reflns_limit_l_min -22
_diffrn_reflns_number 6104
_diffrn_reflns_theta_full 25.03
_diffrn_reflns_theta_max 25.03
_diffrn_reflns_theta_min 1.80
_exptl_absorpt_coefficient_mu 1.296
_exptl_crystal_colour Red
_exptl_crystal_density_diffrn 1.562
_exptl_crystal_density_method 'not measured'
_exptl_crystal_F_000 3216
_refine_diff_density_max 0.585
_refine_diff_density_min -0.406
_refine_diff_density_rms 0.090
_refine_ls_extinction_method none
_refine_ls_goodness_of_fit_ref 1.048
_refine_ls_hydrogen_treatment mixed
_refine_ls_matrix_type full
_refine_ls_number_parameters 440
_refine_ls_number_reflns 5872
_refine_ls_number_restraints 9
_refine_ls_restrained_S_all 1.061
_refine_ls_R_factor_all 0.1034
_refine_ls_R_factor_gt 0.0570
_refine_ls_shift/su_max 0.000
_refine_ls_shift/su_mean 0.000
_refine_ls_structure_factor_coef Fsqd
_refine_ls_weighting_details 'calc w=1/[\s^2^(Fo^2^)+(0.0725P)^2^+1.7746P] where P=(Fo^2^+2Fc^2^)/3'
_refine_ls_weighting_scheme calc
_refine_ls_wR_factor_gt 0.1350
_refine_ls_wR_factor_ref 0.1577
_reflns_number_gt 3699
_reflns_number_total 5872
_reflns_threshold_expression >2sigma(I)
_cod_data_source_file ic061049usup1.cif
_cod_data_source_block Cu3Mn
_cod_depositor_comments
;
The values 'C2/c' and 'Monoclinic' of the tags
'_symmetry_cell_setting' and '_cod_original_sg_symbol_H-M'
were swapped.

Robertas Stankevi\<c,
2015-03-27
;
_cod_original_sg_symbol_H-M C2/c
_cod_database_code 4332896

loop_
_symmetry_equiv_pos_as_xyz
'x, y, z'
'-x, y, -z+1/2'
'x+1/2, y+1/2, z'
'-x+1/2, y+1/2, -z+1/2'
'-x, -y, -z'
'x, -y, z-1/2'
'-x+1/2, -y+1/2, -z'
'x+1/2, -y+1/2, z-1/2'

loop_
_atom_site_label
_atom_site_type_symbol
_atom_site_fract_x
_atom_site_fract_y
_atom_site_fract_z
_atom_site_U_iso_or_equiv
_atom_site_adp_type
_atom_site_occupancy
_atom_site_symmetry_multiplicity
_atom_site_calc_flag
_atom_site_refinement_flags
Cu1 Cu 0.0000 0.12339(4) 0.2500 0.0447(3) Uani 1 2 d S
Mn1 Mn 0.0000 0.26589(5) 0.2500 0.0469(3) Uani 1 2 d S
Cu2 Cu 0.23905(4) 0.23699(3) 0.09227(3) 0.0504(2) Uani 1 1 d .
O1 O -0.0805(2) 0.18609(14) 0.23608(19) 0.0462(9) Uani 1 1 d .
O2 O -0.1660(2) 0.28437(16) 0.2293(2) 0.0594(10) Uani 1 1 d .
O3 O -0.0002(6) 0.3618(3) 0.2705(3) 0.058(2) Uiso 0.50 1 d P
O4 O 0.0131(3) 0.27029(17) 0.1383(2) 0.0610(10) Uani 1 1 d D
H41 H 0.030(3) 0.2374(11) 0.125(3) 0.050 Uiso 1 1 d D
H42 H 0.041(3) 0.2993(14) 0.126(3) 0.050 Uiso 1 1 d D
O5 O 0.1366(2) 0.19166(15) 0.09292(19) 0.0541(10) Uani 1 1 d .
O6 O 0.1702(2) 0.30668(16) 0.0851(2) 0.0613(11) Uani 1 1 d .
O7 O -0.0170(3) 0.1511(2) 0.0649(2) 0.0730(12) Uani 1 1 d .
O8 O 0.0512(3) 0.3884(2) 0.0825(4) 0.115(2) Uani 1 1 d .
N1 N -0.0843(3) 0.06183(18) 0.2332(2) 0.0508(11) Uani 1 1 d .
N2 N 0.3138(3) 0.1689(2) 0.1097(3) 0.0601(13) Uani 1 1 d .
N3 N 0.3442(3) 0.2792(2) 0.0799(2) 0.0574(12) Uani 1 1 d .
C1 C -0.1661(3) 0.1812(2) 0.2251(3) 0.0440(12) Uani 1 1 d .
C2 C -0.2149(3) 0.2337(2) 0.2201(3) 0.0517(13) Uani 1 1 d .
C3 C -0.3039(4) 0.2316(3) 0.2078(3) 0.0664(17) Uani 1 1 d .
H3B H -0.3358 0.2665 0.2051 0.080 Uiso 1 1 calc R
C4 C -0.3459(4) 0.1774(3) 0.1994(4) 0.0740(19) Uani 1 1 d .
H4B H -0.4056 0.1763 0.1899 0.089 Uiso 1 1 calc R
C5 C -0.3006(4) 0.1261(3) 0.2048(3) 0.0646(16) Uani 1 1 d .
H5A H -0.3300 0.0903 0.1999 0.078 Uiso 1 1 calc R
C6 C -0.2096(3) 0.1261(2) 0.2180(3) 0.0512(13) Uani 1 1 d .
C7 C -0.1663(4) 0.0698(2) 0.2231(3) 0.0535(14) Uani 1 1 d .
H7A H -0.2009 0.0362 0.2187 0.064 Uiso 1 1 calc R
C8 C -0.0460(4) 0.0015(2) 0.2327(3) 0.0622(16) Uani 1 1 d .
H8A H -0.0465 -0.0122 0.1841 0.075 Uiso 1 1 calc R
H8B H -0.0806 -0.0256 0.2577 0.075 Uiso 1 1 calc R
C9 C -0.2097(4) 0.3396(3) 0.2386(4) 0.0726(18) Uani 1 1 d .
H9A H -0.1710 0.3660 0.2668 0.087 Uiso 1 1 calc R
H9B H -0.2594 0.3325 0.2646 0.087 Uiso 1 1 calc R
C10 C -0.2383(6) 0.3683(5) 0.1716(5) 0.140(4) Uani 1 1 d .
H10A H -0.2675 0.4045 0.1807 0.210 Uiso 1 1 calc R
H10B H -0.2770 0.3426 0.1437 0.210 Uiso 1 1 calc R
H10C H -0.1891 0.3768 0.1464 0.210 Uiso 1 1 calc R
C11 C 0.1309(4) 0.1336(2) 0.0924(3) 0.0528(14) Uani 1 1 d .
C12 C 0.0464(4) 0.1089(3) 0.0778(3) 0.0599(16) Uani 1 1 d .
C13 C 0.0347(5) 0.0486(3) 0.0767(3) 0.078(2) Uani 1 1 d .
H13A H -0.0206 0.0333 0.0661 0.094 Uiso 1 1 calc R
C14 C 0.1032(6) 0.0107(3) 0.0910(4) 0.083(2) Uani 1 1 d .
H14A H 0.0938 -0.0299 0.0917 0.100 Uiso 1 1 calc R
C15 C 0.1851(5) 0.0326(3) 0.1043(3) 0.0726(19) Uani 1 1 d .
H15A H 0.2311 0.0066 0.1134 0.087 Uiso 1 1 calc R
C16 C 0.2014(4) 0.0946(3) 0.1046(3) 0.0603(15) Uani 1 1 d .
C17 C 0.2904(4) 0.1148(3) 0.1146(3) 0.0663(17) Uani 1 1 d .
H17A H 0.3333 0.0866 0.1252 0.080 Uiso 1 1 calc R
C18 C 0.4061(4) 0.1859(3) 0.1225(4) 0.0745(19) Uani 1 1 d .
H18A H 0.4427 0.1535 0.1102 0.089 Uiso 1 1 calc R
H18B H 0.4205 0.1956 0.1720 0.089 Uiso 1 1 calc R
C19 C 0.4192(4) 0.2395(3) 0.0760(3) 0.0680(17) Uani 1 1 d .
H19A H 0.4722 0.2598 0.0927 0.082 Uiso 1 1 calc R
H19B H 0.4231 0.2272 0.0274 0.082 Uiso 1 1 calc R
C20 C 0.3530(4) 0.3358(3) 0.0750(3) 0.0605(16) Uani 1 1 d .
H20A H 0.4080 0.3502 0.0697 0.073 Uiso 1 1 calc R
C21 C 0.2847(4) 0.3783(3) 0.0770(3) 0.0557(15) Uani 1 1 d .
C22 C 0.3046(5) 0.4396(3) 0.0734(3) 0.0713(19) Uani 1 1 d .
H22A H 0.3617 0.4508 0.0707 0.086 Uiso 1 1 calc R
C23 C 0.2443(5) 0.4817(3) 0.0738(4) 0.081(2) Uani 1 1 d .
H23A H 0.2597 0.5213 0.0717 0.097 Uiso 1 1 calc R
C24 C 0.1585(5) 0.4658(3) 0.0773(4) 0.084(2) Uani 1 1 d .
H24A H 0.1165 0.4950 0.0780 0.101 Uiso 1 1 calc R
C25 C 0.1346(4) 0.4068(3) 0.0800(4) 0.0711(18) Uani 1 1 d .
C26 C 0.1968(4) 0.3618(3) 0.0802(3) 0.0575(15) Uani 1 1 d .
C27 C -0.1029(5) 0.1332(4) 0.0428(4) 0.089(2) Uani 1 1 d .
H27A H -0.1259 0.1100 0.0796 0.107 Uiso 1 1 calc R
H27B H -0.1039 0.1092 0.0004 0.107 Uiso 1 1 calc R
C28 C -0.1556(5) 0.1874(4) 0.0283(5) 0.103(3) Uani 1 1 d .
H28A H -0.2141 0.1765 0.0131 0.154 Uiso 1 1 calc R
H28B H -0.1323 0.2100 -0.0082 0.154 Uiso 1 1 calc R
H28C H -0.1544 0.2107 0.0707 0.154 Uiso 1 1 calc R
C29 C -0.0165(6) 0.4192(4) 0.0439(7) 0.145(5) Uani 1 1 d .
H29A H 0.0057 0.4382 0.0035 0.175 Uiso 1 1 calc R
H29B H -0.0370 0.4500 0.0737 0.175 Uiso 1 1 calc R
C30 C -0.0866(6) 0.3829(5) 0.0196(6) 0.141(4) Uani 1 1 d .
H30A H -0.1306 0.4064 -0.0060 0.211 Uiso 1 1 calc R
H30B H -0.1097 0.3645 0.0593 0.211 Uiso 1 1 calc R
H30C H -0.0673 0.3530 -0.0111 0.211 Uiso 1 1 calc R
Cl1 Cl 0.0000 0.51913(11) 0.2500 0.1101(12) Uani 1 2 d S
O11 O 0.0730(5) 0.4859(3) 0.2522(6) 0.198(4) Uani 1 1 d .
O12 O -0.0026(5) 0.5559(4) 0.1908(5) 0.204(4) Uani 1 1 d .
Cl2 Cl 0.0000 -0.15771(9) 0.2500 0.0798(8) Uani 1 2 d SD
O21 O 0.0000 -0.2207(3) 0.2500 0.118(3) Uani 1 2 d SD
O22 O -0.0860(5) -0.1402(3) 0.2332(6) 0.072(3) Uani 0.50 1 d PD
O23 O 0.0333(8) -0.1363(5) 0.1816(5) 0.109(3) Uiso 0.50 1 d PD
O24 O 0.0472(12) -0.1289(7) 0.3027(8) 0.157(6) Uiso 0.50 1 d PD

loop_
_atom_site_aniso_label
_atom_site_aniso_U_11
_atom_site_aniso_U_22
_atom_site_aniso_U_33
_atom_site_aniso_U_23
_atom_site_aniso_U_13
_atom_site_aniso_U_12
Cu1 0.0428(5) 0.0329(5) 0.0582(6) 0.000 0.0043(4) 0.000
Mn1 0.0399(6) 0.0353(6) 0.0659(8) 0.000 0.0064(5) 0.000
Cu2 0.0434(4) 0.0546(4) 0.0525(4) 0.0016(3) 0.0009(3) -0.0073(3)
O1 0.0352(19) 0.0360(19) 0.068(2) -0.0012(16) 0.0047(17) -0.0021(14)
O2 0.040(2) 0.045(2) 0.093(3) -0.001(2) 0.004(2) 0.0054(17)
O4 0.057(2) 0.052(3) 0.074(3) 0.015(2) 0.010(2) -0.002(2)
O5 0.048(2) 0.049(2) 0.065(3) 0.0019(18) 0.0038(19) -0.0069(17)
O6 0.051(2) 0.047(2) 0.084(3) 0.007(2) 0.000(2) -0.0105(18)
O7 0.056(3) 0.072(3) 0.090(3) -0.009(2) 0.003(2) -0.019(2)
O8 0.061(3) 0.067(3) 0.215(7) 0.058(4) 0.002(4) -0.001(3)
N1 0.056(3) 0.039(2) 0.058(3) 0.001(2) 0.007(2) -0.004(2)
N2 0.052(3) 0.065(3) 0.063(3) 0.003(3) 0.002(2) 0.002(2)
N3 0.045(3) 0.075(3) 0.052(3) -0.001(2) 0.003(2) -0.011(2)
C1 0.032(3) 0.052(3) 0.048(3) 0.000(2) 0.006(2) -0.007(2)
C2 0.042(3) 0.058(4) 0.054(3) 0.002(3) -0.001(2) 0.001(3)
C3 0.045(3) 0.074(4) 0.079(4) 0.000(3) 0.002(3) 0.005(3)
C4 0.040(3) 0.092(5) 0.089(5) -0.007(4) -0.001(3) -0.007(3)
C5 0.053(4) 0.071(4) 0.069(4) -0.010(3) -0.002(3) -0.025(3)
C6 0.042(3) 0.058(3) 0.053(3) 0.000(3) 0.003(2) -0.011(3)
C7 0.060(4) 0.048(3) 0.052(3) -0.004(3) 0.001(3) -0.020(3)
C8 0.079(4) 0.039(3) 0.069(4) -0.003(3) 0.011(3) -0.009(3)
C9 0.063(4) 0.058(4) 0.096(5) 0.006(4) 0.002(4) 0.011(3)
C10 0.114(7) 0.138(8) 0.169(10) 0.081(8) 0.025(7) 0.020(6)
C11 0.064(4) 0.051(3) 0.044(3) 0.002(3) 0.009(3) -0.010(3)
C12 0.072(4) 0.063(4) 0.045(3) -0.008(3) 0.007(3) -0.019(3)
C13 0.109(6) 0.062(4) 0.064(4) -0.008(3) 0.011(4) -0.034(4)
C14 0.128(7) 0.045(4) 0.079(5) -0.010(3) 0.020(5) -0.027(4)
C15 0.110(6) 0.046(4) 0.063(4) 0.002(3) 0.018(4) 0.004(4)
C16 0.075(4) 0.057(4) 0.049(4) -0.005(3) 0.009(3) -0.003(3)
C17 0.076(4) 0.064(4) 0.059(4) 0.003(3) 0.007(3) 0.018(3)
C18 0.047(3) 0.097(5) 0.078(5) 0.008(4) 0.000(3) 0.001(3)
C19 0.045(3) 0.098(5) 0.061(4) -0.007(4) 0.007(3) -0.012(3)
C20 0.049(3) 0.083(5) 0.049(4) 0.008(3) 0.004(3) -0.025(3)
C21 0.060(4) 0.060(4) 0.046(3) 0.005(3) -0.002(3) -0.026(3)
C22 0.080(5) 0.080(5) 0.052(4) 0.002(3) -0.006(3) -0.040(4)
C23 0.095(6) 0.050(4) 0.093(5) 0.005(4) -0.006(4) -0.026(4)
C24 0.103(6) 0.052(4) 0.096(5) 0.019(4) -0.002(4) -0.009(4)
C25 0.067(4) 0.057(4) 0.088(5) 0.018(3) 0.001(4) -0.005(3)
C26 0.063(4) 0.056(4) 0.051(3) 0.008(3) -0.003(3) -0.019(3)
C27 0.073(5) 0.101(6) 0.089(5) -0.007(4) -0.010(4) -0.033(4)
C28 0.063(5) 0.137(8) 0.103(6) -0.008(5) -0.018(4) -0.018(5)
C29 0.078(6) 0.097(7) 0.255(14) 0.069(8) -0.020(7) 0.001(5)
C30 0.112(8) 0.143(9) 0.162(10) 0.036(7) -0.014(7) 0.011(7)
Cl1 0.0795(19) 0.0436(13) 0.211(4) 0.000 0.036(2) 0.000
O11 0.168(7) 0.128(6) 0.312(12) 0.059(7) 0.084(8) 0.086(5)
O12 0.131(6) 0.144(7) 0.332(12) 0.104(7) -0.009(8) -0.008(5)
Cl2 0.0567(13) 0.0433(12) 0.133(2) 0.000 -0.0226(14) 0.000
O21 0.089(5) 0.038(3) 0.224(10) 0.000 0.002(6) 0.000
O22 0.046(5) 0.052(5) 0.119(8) 0.025(5) 0.009(5) 0.010(4)

loop_
_atom_type_symbol
_atom_type_description
_atom_type_scat_dispersion_real
_atom_type_scat_dispersion_imag
_atom_type_scat_source
C C 0.0033 0.0016 'International Tables Vol C Tables 4.2.6.8 and 6.1.1.4'
H H 0.0000 0.0000 'International Tables Vol C Tables 4.2.6.8 and 6.1.1.4'
Cl Cl 0.1484 0.1585 'International Tables Vol C Tables 4.2.6.8 and 6.1.1.4'
Mn Mn 0.3368 0.7283 'International Tables Vol C Tables 4.2.6.8 and 6.1.1.4'
Cu Cu 0.3201 1.2651 'International Tables Vol C Tables 4.2.6.8 and 6.1.1.4'
N N 0.0061 0.0033 'International Tables Vol C Tables 4.2.6.8 and 6.1.1.4'
O O 0.0106 0.0060 'International Tables Vol C Tables 4.2.6.8 and 6.1.1.4'

loop_
_geom_angle_atom_site_label_1
_geom_angle_atom_site_label_2
_geom_angle_atom_site_label_3
_geom_angle
_geom_angle_site_symmetry_1
_geom_angle_site_symmetry_3
O1 Cu1 O1 82.9(2) . 2
O1 Cu1 N1 95.11(17) . .
O1 Cu1 N1 177.68(18) 2 .
O1 Cu1 N1 177.68(18) . 2
O1 Cu1 N1 95.11(17) 2 2
N1 Cu1 N1 86.9(3) . 2
O4 Mn1 O4 174.7(2) 2 .
O4 Mn1 O1 91.52(14) 2 2
O4 Mn1 O1 92.83(14) . 2
O4 Mn1 O1 92.83(14) 2 .
O4 Mn1 O1 91.53(15) . .
O1 Mn1 O1 69.53(17) 2 .
O4 Mn1 O3 77.2(2) 2 .
O4 Mn1 O3 97.5(2) . .
O1 Mn1 O3 142.9(2) 2 .
O1 Mn1 O3 145.0(2) . .
O4 Mn1 O3 97.5(2) 2 2
O4 Mn1 O3 77.2(2) . 2
O1 Mn1 O3 145.0(2) 2 2
O1 Mn1 O3 142.9(2) . 2
O3 Mn1 O3 20.3(3) . 2
O5 Cu2 O6 88.93(16) . .
O5 Cu2 N3 172.84(18) . .
O6 Cu2 N3 93.4(2) . .
O5 Cu2 N2 93.36(19) . .
O6 Cu2 N2 173.84(19) . .
N3 Cu2 N2 85.0(2) . .
C1 O1 Cu1 126.6(3) . .
C1 O1 Mn1 129.5(3) . .
Cu1 O1 Mn1 103.78(15) . .
C2 O2 C9 118.5(4) . .
O3 O3 Mn1 79.83(17) 2 .
C11 O5 Cu2 126.6(4) . .
C26 O6 Cu2 127.5(4) . .
C12 O7 C27 119.5(5) . .
C25 O8 C29 119.7(6) . .
C7 N1 C8 121.4(5) . .
C7 N1 Cu1 125.2(4) . .
C8 N1 Cu1 113.5(4) . .
C17 N2 C18 120.8(5) . .
C17 N2 Cu2 127.0(4) . .
C18 N2 Cu2 112.1(4) . .
C20 N3 C19 120.5(5) . .
C20 N3 Cu2 126.7(4) . .
C19 N3 Cu2 112.8(4) . .
O1 C1 C2 117.6(5) . .
O1 C1 C6 123.3(5) . .
C2 C1 C6 119.1(5) . .
O2 C2 C3 125.6(5) . .
O2 C2 C1 114.0(4) . .
C3 C2 C1 120.5(5) . .
C2 C3 C4 120.0(6) . .
C5 C4 C3 120.8(6) . .
C4 C5 C6 121.2(6) . .
C5 C6 C1 118.5(5) . .
C5 C6 C7 117.8(5) . .
C1 C6 C7 123.8(5) . .
N1 C7 C6 125.8(5) . .
N1 C8 C8 111.0(3) . 2
O2 C9 C10 112.7(7) . .
O5 C11 C16 124.9(5) . .
O5 C11 C12 116.9(5) . .
C16 C11 C12 118.2(5) . .
O7 C12 C13 126.3(6) . .
O7 C12 C11 113.1(5) . .
C13 C12 C11 120.6(7) . .
C14 C13 C12 121.1(7) . .
C15 C14 C13 120.0(6) . .
C14 C15 C16 121.4(7) . .
C11 C16 C15 118.7(6) . .
C11 C16 C17 122.7(5) . .
C15 C16 C17 118.5(6) . .
N2 C17 C16 124.3(6) . .
N2 C18 C19 107.1(5) . .
N3 C19 C18 107.7(5) . .
N3 C20 C21 125.2(5) . .
C26 C21 C22 118.1(6) . .
C26 C21 C20 122.8(5) . .
C22 C21 C20 119.0(6) . .
C23 C22 C21 122.5(6) . .
C22 C23 C24 119.5(6) . .
C25 C24 C23 120.8(7) . .
O8 C25 C24 123.5(6) . .
O8 C25 C26 115.7(5) . .
C24 C25 C26 120.8(6) . .
O6 C26 C25 117.7(5) . .
O6 C26 C21 124.1(6) . .
C25 C26 C21 118.2(5) . .
O7 C27 C28 107.8(6) . .
O8 C29 C30 113.5(8) . .
O11 Cl1 O11 112.8(8) 2 .
O11 Cl1 O12 110.2(6) 2 .
O11 Cl1 O12 108.3(5) . .
O11 Cl1 O12 108.3(5) 2 2
O11 Cl1 O12 110.2(6) . 2
O12 Cl1 O12 106.8(9) . 2
O24 Cl2 O24 122.2(15) . 2
O24 Cl2 O22 42.0(7) . 2
O24 Cl2 O22 118.1(8) 2 2
O24 Cl2 O22 118.1(8) . .
O24 Cl2 O22 42.0(7) 2 .
O22 Cl2 O22 147.2(7) 2 .
O24 Cl2 O21 118.9(8) . .
O24 Cl2 O21 118.9(8) 2 .
O22 Cl2 O21 106.4(3) 2 .
O22 Cl2 O21 106.4(3) . .
O24 Cl2 O23 105.8(8) . .
O24 Cl2 O23 54.6(8) 2 .
O22 Cl2 O23 73.0(6) 2 .
O22 Cl2 O23 96.5(6) . .
O21 Cl2 O23 108.6(4) . .
O24 Cl2 O23 54.6(8) . 2
O24 Cl2 O23 105.8(8) 2 2
O22 Cl2 O23 96.5(6) 2 2
O22 Cl2 O23 73.0(6) . 2
O21 Cl2 O23 108.6(4) . 2
O23 Cl2 O23 142.8(9) . 2
O24 O22 Cl2 66.1(8) 2 .
O24 O22 O23 111.2(11) 2 2
Cl2 O22 O23 56.7(5) . 2
O24 O23 Cl2 56.1(6) 2 .
O24 O23 O22 99.7(8) 2 2
Cl2 O23 O22 50.4(4) . 2
O22 O24 O23 141.0(14) 2 2
O22 O24 Cl2 71.9(9) 2 .
O23 O24 Cl2 69.3(8) 2 .

loop_
_geom_bond_atom_site_label_1
_geom_bond_atom_site_label_2
_geom_bond_distance
_geom_bond_site_symmetry_2
Cu1 O1 1.893(3) .
Cu1 O1 1.893(3) 2
Cu1 N1 1.919(4) .
Cu1 N1 1.919(4) 2
Mn1 O4 2.150(4) 2
Mn1 O4 2.150(4) .
Mn1 O1 2.198(3) 2
Mn1 O1 2.198(3) .
Mn1 O3 2.206(7) .
Mn1 O3 2.206(7) 2
Cu2 O5 1.895(4) .
Cu2 O6 1.904(4) .
Cu2 N3 1.927(5) .
Cu2 N2 1.940(5) .
O1 C1 1.332(6) .
O2 C2 1.377(6) .
O2 C9 1.442(7) .
O3 O3 0.779(13) 2
O5 C11 1.317(6) .
O6 C26 1.320(6) .
O7 C12 1.377(7) .
O7 C27 1.419(7) .
O8 C25 1.368(7) .
O8 C29 1.408(9) .
N1 C7 1.283(7) .
N1 C8 1.491(7) .
N2 C17 1.282(8) .
N2 C18 1.483(7) .
N3 C20 1.294(7) .
N3 C19 1.480(8) .
C1 C2 1.410(7) .
C1 C6 1.419(7) .
C2 C3 1.382(8) .
C3 C4 1.393(9) .
C4 C5 1.356(9) .
C5 C6 1.414(8) .
C6 C7 1.439(8) .
C8 C8 1.515(12) 2
C9 C10 1.458(10) .
C11 C16 1.410(8) .
C11 C12 1.430(8) .
C12 C13 1.377(8) .
C13 C14 1.375(10) .
C14 C15 1.368(10) .
C15 C16 1.424(8) .
C16 C17 1.453(9) .
C18 C19 1.524(9) .
C20 C21 1.436(8) .
C21 C26 1.424(8) .
C21 C22 1.425(8) .
C22 C23 1.337(10) .
C23 C24 1.391(10) .
C24 C25 1.386(9) .
C25 C26 1.405(9) .
C27 C28 1.487(10) .
C29 C30 1.407(12) .
Cl1 O11 1.359(7) 2
Cl1 O11 1.359(7) .
Cl1 O12 1.395(8) .
Cl1 O12 1.395(8) 2
Cl2 O24 1.349(12) .
Cl2 O24 1.349(12) 2
Cl2 O22 1.402(7) 2
Cl2 O22 1.402(7) .
Cl2 O21 1.424(6) .
Cl2 O23 1.521(10) .
Cl2 O23 1.521(10) 2
O22 O24 0.987(17) 2
O22 O23 1.741(14) 2
O23 O24 1.325(18) 2
O23 O22 1.741(14) 2
O24 O22 0.987(17) 2
O24 O23 1.325(18) 2

loop_
_geom_torsion_atom_site_label_1
_geom_torsion_atom_site_label_2
_geom_torsion_atom_site_label_3
_geom_torsion_atom_site_label_4
_geom_torsion
_geom_torsion_site_symmetry_1
_geom_torsion_site_symmetry_4
O1 Cu1 O1 C1 -176.1(5) 2 .
N1 Cu1 O1 C1 5.1(4) . .
N1 Cu1 O1 C1 -144(4) 2 .
O1 Cu1 O1 Mn1 0.0 2 .
N1 Cu1 O1 Mn1 -178.77(18) . .
N1 Cu1 O1 Mn1 32(4) 2 .
O4 Mn1 O1 C1 85.4(4) 2 .
O4 Mn1 O1 C1 -91.6(4) . .
O1 Mn1 O1 C1 176.0(5) 2 .
O3 Mn1 O1 C1 13.8(6) . .
O3 Mn1 O1 C1 -21.0(6) 2 .
O4 Mn1 O1 Cu1 -90.57(18) 2 .
O4 Mn1 O1 Cu1 92.45(18) . .
O1 Mn1 O1 Cu1 0.0 2 .
O3 Mn1 O1 Cu1 -162.2(3) . .
O3 Mn1 O1 Cu1 163.1(3) 2 .
O4 Mn1 O3 O3 -175.0(13) 2 2
O4 Mn1 O3 O3 4.9(13) . 2
O1 Mn1 O3 O3 109.8(12) 2 2
O1 Mn1 O3 O3 -98.7(13) . 2
O6 Cu2 O5 C11 175.1(4) . .
N3 Cu2 O5 C11 66.0(16) . .
N2 Cu2 O5 C11 -10.7(4) . .
O5 Cu2 O6 C26 -178.5(5) . .
N3 Cu2 O6 C26 -5.3(5) . .
N2 Cu2 O6 C26 69.5(19) . .
O1 Cu1 N1 C7 -5.2(5) . .
O1 Cu1 N1 C7 -37(5) 2 .
N1 Cu1 N1 C7 173.7(6) 2 .
O1 Cu1 N1 C8 174.7(4) . .
O1 Cu1 N1 C8 143(4) 2 .
N1 Cu1 N1 C8 -6.5(3) 2 .
O5 Cu2 N2 C17 3.2(5) . .
O6 Cu2 N2 C17 115.0(17) . .
N3 Cu2 N2 C17 -169.8(6) . .
O5 Cu2 N2 C18 -172.9(4) . .
O6 Cu2 N2 C18 -61.1(19) . .
N3 Cu2 N2 C18 14.1(4) . .
O5 Cu2 N3 C20 113.3(15) . .
O6 Cu2 N3 C20 4.5(5) . .
N2 Cu2 N3 C20 -169.5(5) . .
O5 Cu2 N3 C19 -66.5(16) . .
O6 Cu2 N3 C19 -175.3(4) . .
N2 Cu2 N3 C19 10.7(4) . .
Cu1 O1 C1 C2 176.4(4) . .
Mn1 O1 C1 C2 1.2(7) . .
Cu1 O1 C1 C6 -4.0(7) . .
Mn1 O1 C1 C6 -179.1(4) . .
C9 O2 C2 C3 10.8(8) . .
C9 O2 C2 C1 -168.4(5) . .
O1 C1 C2 O2 -1.6(7) . .
C6 C1 C2 O2 178.7(5) . .
O1 C1 C2 C3 179.1(5) . .
C6 C1 C2 C3 -0.5(8) . .
O2 C2 C3 C4 -180.0(6) . .
C1 C2 C3 C4 -0.8(9) . .
C2 C3 C4 C5 1.7(10) . .
C3 C4 C5 C6 -1.1(10) . .
C4 C5 C6 C1 -0.2(9) . .
C4 C5 C6 C7 180.0(6) . .
O1 C1 C6 C5 -178.6(5) . .
C2 C1 C6 C5 1.1(8) . .
O1 C1 C6 C7 1.2(8) . .
C2 C1 C6 C7 -179.2(5) . .
C8 N1 C7 C6 -175.7(5) . .
Cu1 N1 C7 C6 4.2(8) . .
C5 C6 C7 N1 178.4(6) . .
C1 C6 C7 N1 -1.4(9) . .
C7 N1 C8 C8 -162.5(6) . 2
Cu1 N1 C8 C8 17.6(8) . 2
C2 O2 C9 C10 -87.1(7) . .
Cu2 O5 C11 C16 12.6(7) . .
Cu2 O5 C11 C12 -167.0(4) . .
C27 O7 C12 C13 -5.2(9) . .
C27 O7 C12 C11 173.8(5) . .
O5 C11 C12 O7 1.3(7) . .
C16 C11 C12 O7 -178.3(5) . .
O5 C11 C12 C13 -179.6(5) . .
C16 C11 C12 C13 0.8(8) . .
O7 C12 C13 C14 -179.6(6) . .
C11 C12 C13 C14 1.5(10) . .
C12 C13 C14 C15 -2.3(11) . .
C13 C14 C15 C16 0.8(10) . .
O5 C11 C16 C15 178.2(5) . .
C12 C11 C16 C15 -2.2(8) . .
O5 C11 C16 C17 -4.3(9) . .
C12 C11 C16 C17 175.3(5) . .
C14 C15 C16 C11 1.5(9) . .
C14 C15 C16 C17 -176.1(6) . .
C18 N2 C17 C16 178.5(6) . .
Cu2 N2 C17 C16 2.7(9) . .
C11 C16 C17 N2 -3.7(10) . .
C15 C16 C17 N2 173.7(6) . .
C17 N2 C18 C19 149.2(6) . .
Cu2 N2 C18 C19 -34.5(6) . .
C20 N3 C19 C18 148.2(5) . .
Cu2 N3 C19 C18 -32.0(6) . .
N2 C18 C19 N3 41.8(7) . .
C19 N3 C20 C21 179.0(5) . .
Cu2 N3 C20 C21 -0.8(8) . .
N3 C20 C21 C26 -4.2(9) . .
N3 C20 C21 C22 177.8(5) . .
C26 C21 C22 C23 0.8(9) . .
C20 C21 C22 C23 178.9(6) . .
C21 C22 C23 C24 -0.4(11) . .
C22 C23 C24 C25 -0.5(11) . .
C29 O8 C25 C24 36.9(12) . .
C29 O8 C25 C26 -143.1(8) . .
C23 C24 C25 O8 -179.1(7) . .
C23 C24 C25 C26 1.0(11) . .
Cu2 O6 C26 C25 -176.0(4) . .
Cu2 O6 C26 C21 2.3(8) . .
O8 C25 C26 O6 -2.1(9) . .
C24 C25 C26 O6 177.8(6) . .
O8 C25 C26 C21 179.4(6) . .
C24 C25 C26 C21 -0.6(10) . .
C22 C21 C26 O6 -178.6(5) . .
C20 C21 C26 O6 3.4(9) . .
C22 C21 C26 C25 -0.2(8) . .
C20 C21 C26 C25 -178.3(6) . .
C12 O7 C27 C28 -176.3(6) . .
C25 O8 C29 C30 148.1(9) . .
O24 Cl2 O22 O24 108(2) . 2
O22 Cl2 O22 O24 64.8(12) 2 2
O21 Cl2 O22 O24 -115.2(12) . 2
O23 Cl2 O22 O24 -3.6(14) . 2
O23 Cl2 O22 O24 139.9(14) 2 2
O24 Cl2 O22 O23 -31.8(9) . 2
O24 Cl2 O22 O23 -139.9(14) 2 2
O22 Cl2 O22 O23 -75.1(5) 2 2
O21 Cl2 O22 O23 104.9(5) . 2
O23 Cl2 O22 O23 -143.5(9) . 2
O24 Cl2 O23 O24 -118.6(17) . 2
O22 Cl2 O23 O24 -145.3(11) 2 2
O22 Cl2 O23 O24 3.0(11) . 2
O21 Cl2 O23 O24 112.7(10) . 2
O23 Cl2 O23 O24 -67.3(10) 2 2
O24 Cl2 O23 O22 26.6(8) . 2
O24 Cl2 O23 O22 145.3(11) 2 2
O22 Cl2 O23 O22 148.2(7) . 2
O21 Cl2 O23 O22 -102.0(4) . 2
O23 Cl2 O23 O22 78.0(4) 2 2
O24 Cl2 O24 O22 -97.5(12) 2 2
O22 Cl2 O24 O22 -146.3(9) . 2
O21 Cl2 O24 O22 82.5(12) . 2
O23 Cl2 O24 O22 -39.8(13) . 2
O23 Cl2 O24 O22 175.6(17) 2 2
O24 Cl2 O24 O23 86.9(9) 2 2
O22 Cl2 O24 O23 -175.6(17) 2 2
O22 Cl2 O24 O23 38.1(11) . 2
O21 Cl2 O24 O23 -93.1(9) . 2
O23 Cl2 O24 O23 144.6(10) . 2
